data_1525212
loop_
_publ_author_name
'Schlenker, J.L.'
'Pluth, J.J.'
'Smith, J.V.'

_publ_section_title
;
 Positions of cations and molecules in zeolites with the mordenite-type
 framework. (VI). Dehydrated barium mordenite
;
_journal_name_full 'Materials Research Bulletin'
_journal_page_first 169
_journal_page_last 174
_journal_volume 13
_journal_year 1978
_chemical_formula_sum 'Al8.6 Ba3.32 Ca0.32 O96 Si39.9'
_chemical_name_systematic 'Ca0.32 Ba3.32 (Al8.6 Si39.9 O96)'
_space_group_IT_number 60
_symmetry_space_group_name_Hall '-P 2n 2ab'
_symmetry_space_group_name_H-M 'P b c n'
_cell_angle_alpha 90
_cell_angle_beta 90
_cell_angle_gamma 90
_cell_formula_units_Z 1
_cell_length_a 17.974
_cell_length_b 20.3199
_cell_length_c 7.419
_cell_volume 2709.640
_citation_journal_id_ASTM MRBUAC
_cod_data_source_file Schlenker_MRBUAC_1978_222.cif
_cod_data_source_block Al8.6Ba3.32Ca0.32O96Si39.9
_cod_original_cell_volume 2709.641
_cod_database_code 1525212

loop_
_symmetry_equiv_pos_as_xyz
x,y,z
-x+1/2,-y+1/2,z+1/2
x+1/2,-y+1/2,-z
-x,y,-z+1/2
-x,-y,-z
x-1/2,y-1/2,-z-1/2
-x-1/2,y-1/2,z
x,-y,z-1/2

loop_
_atom_site_label
_atom_site_type_symbol
_atom_site_fract_x
_atom_site_fract_y
_atom_site_fract_z
_atom_site_occupancy
_atom_site_U_iso_or_equiv
Al3 Al+3 0.1928 0.1854 0.5649 0.177 0.0
O6 O-2 0.2678 0.3823 0.0328 1 0.0
O1 O-2 0.1093 0.4143 0.4727 1 0.0
Si3 Si+4 0.1928 0.1854 0.5649 0.823 0.0
O10 O-2 0.2235 0.4962 0.5215 1 0.0
O5 O-2 0.2515 0.372 0.5201 1 0.0
Ba3 Ba+2 0.9894 0.189 0.693 0.135 0.0
Si5 Si+4 0.0849 0.3804 0.2797 0.823 0.0
Si2 Si+4 0.2001 0.4291 0.9908 0.823 0.0
O13 O-2 0 0.1989 0.25 1 0.0
Al4 Al+3 0.2029 0.1945 0.9816 0.177 0.0
Al2 Al+3 0.2001 0.4291 0.9908 0.177 0.0
O9 O-2 0.1691 0.421 0.7883 1 0.0
Si6 Si+4 0.0844 0.223 0.2749 0.823 0.0
O3 O-2 0.1165 0.1935 0.4597 1 0.0
Si4 Si+4 0.2029 0.1945 0.9816 0.823 0.0
O8 O-2 0.1727 0.1911 0.7827 1 0.0
O2 O-2 0.1321 0.4129 0.1189 1 0.0
Al1 Al+3 0.1906 0.4248 0.574 0.177 0.0
Si1 Si+4 0.1906 0.4248 0.574 0.823 0.0
Al6 Al+3 0.0844 0.223 0.2749 0.177 0.0
Al5 Al+3 0.0849 0.3804 0.2797 0.177 0.0
Ca1 Ca+2 0 0.5 0 0.08 0.0
O4 O-2 0.1305 0.195 0.1051 1 0.0
Ba1 Ba+2 0.0141 0.4606 0.8391 0.24 0.0
O7 O-2 0.0882 0.3018 0.2899 1 0.0
O11 O-2 0.2469 0.2411 0.5095 1 0.0
Ba2 Ba+2 0.0761 0.2994 0.8022 0.04 0.0
O12 O-2 0 0.4076 0.25 1 0.0
